data_2242882
loop_
_publ_author_name
'Diehl III, George L.'
'Je, Lisa'
'Tanski, Joseph M.'

_publ_section_title
;
 Crystallographic and spectroscopic characterization of
 4-nitro-2-(trifluoromethyl)benzoic acid and
 4-nitro-3-(trifluoromethyl)benzoic acid
;
_journal_coeditor_code PK2616
_journal_issue 4
_journal_name_full 'Acta Crystallographica Section E'
_journal_page_first 524
_journal_page_last 528
_journal_paper_doi 10.1107/S2056989019003979
_journal_volume 75
_journal_year 2019
_chemical_formula_iupac 'C8 H4 F3 N O4'
_chemical_formula_moiety 'C8 H4 F3 N O4'
_chemical_formula_sum 'C8 H4 F3 N O4'
_chemical_formula_weight 235.12
_chemical_name_systematic
;
4-Nitro-3-(trifluoromethyl)benzoic acid
;
_space_group_crystal_system monoclinic
_space_group_IT_number 14
_space_group_name_Hall '-P 2yn'
_space_group_name_H-M_alt 'P 1 21/n 1'
_symmetry_space_group_name_Hall '-P 2yn'
_symmetry_space_group_name_H-M 'P 1 21/n 1'
_atom_sites_solution_hydrogens mixed
_cell_angle_alpha 90
_cell_angle_beta 107.685(2)
_cell_angle_gamma 90
_cell_formula_units_Z 4
_cell_length_a 6.8986(8)
_cell_length_b 17.240(2)
_cell_length_c 7.6912(9)
_cell_measurement_reflns_used 9889
_cell_measurement_temperature 125.(2)
_cell_measurement_theta_max 30.5228
_cell_measurement_theta_min 2.3625
_cell_volume 871.50(18)
_computing_cell_refinement
;
SAINT (Bruker, 2013)
;
_computing_data_collection
;
APEX2 (Bruker, 2013)
;
_computing_data_reduction
;
SAINT (Bruker, 2013)
;
_computing_molecular_graphics
;
SHELXTL (Sheldrick, 2008b)
;
_computing_publication_material
;
SHELXTL (Sheldrick, 2008b), <i>OLEX2</i> (Dolomanov <i>et al.</i>,
2009) and Mercury
(Macrae <i>et al.</i>,  2008)
;
_computing_structure_refinement
;
SHELXL2016 (Sheldrick, 2015b)
;
_computing_structure_solution
;
SHELXT2014 (Sheldrick, 2015a)
;
_diffrn_ambient_temperature 125(2)
_diffrn_detector_area_resol_mean 8.3333
_diffrn_measured_fraction_theta_full 0.999
_diffrn_measured_fraction_theta_max 0.999
_diffrn_measurement_device_type 'Bruker APEXII CCD'
_diffrn_measurement_method '\f and \w scans'
_diffrn_radiation_monochromator graphite
_diffrn_radiation_source 'fine-focus sealed tube'
_diffrn_radiation_type MoK\a
_diffrn_radiation_wavelength 0.71073
_diffrn_reflns_av_R_equivalents 0.0708
_diffrn_reflns_av_unetI/netI 0.0245
_diffrn_reflns_limit_h_max 9
_diffrn_reflns_limit_h_min -9
_diffrn_reflns_limit_k_max 24
_diffrn_reflns_limit_k_min 0
_diffrn_reflns_limit_l_max 10
_diffrn_reflns_limit_l_min 0
_diffrn_reflns_number 4385
_diffrn_reflns_theta_full 30.53
_diffrn_reflns_theta_max 30.53
_diffrn_reflns_theta_min 2.36
_exptl_absorpt_coefficient_mu 0.183
_exptl_absorpt_correction_T_max 0.98
_exptl_absorpt_correction_T_min 0.89
_exptl_absorpt_correction_type multi-scan
_exptl_absorpt_process_details
;
(<i>TWINABS</i>; Sheldrick, 2008a)
;
_exptl_crystal_colour colourless
_exptl_crystal_density_diffrn 1.792
_exptl_crystal_density_method 'not measured'
_exptl_crystal_description plate
_exptl_crystal_F_000 472
_exptl_crystal_size_max 0.300
_exptl_crystal_size_mid 0.200
_exptl_crystal_size_min 0.100
_refine_diff_density_max 0.499
_refine_diff_density_min -0.355
_refine_ls_extinction_method none
_refine_ls_goodness_of_fit_ref 1.052
_refine_ls_hydrogen_treatment mixed
_refine_ls_matrix_type full
_refine_ls_number_parameters 150
_refine_ls_number_reflns 2873
_refine_ls_number_restraints 1
_refine_ls_restrained_S_all 1.052
_refine_ls_R_factor_all 0.0718
_refine_ls_R_factor_gt 0.0480
_refine_ls_shift/su_max 0.000
_refine_ls_shift/su_mean 0.000
_refine_ls_structure_factor_coef Fsqd
_refine_ls_weighting_details 'w=1/[\s^2^(Fo^2^)+(0.0909P)^2^+0.0920P] where P=(Fo^2^+2Fc^2^)/3'
_refine_ls_weighting_scheme calc
_refine_ls_wR_factor_gt 0.1379
_refine_ls_wR_factor_ref 0.1499
_reflns_number_gt 2116
_reflns_number_total 2665
_reflns_threshold_expression 'I > 2\s(I)'
_cod_data_source_file pk2616sup1.cif
_cod_data_source_block II
_cod_database_code 2242882

loop_
_space_group_symop_operation_xyz
'x, y, z'
'-x+1/2, y+1/2, -z+1/2'
'-x, -y, -z'
'x-1/2, -y-1/2, z-1/2'

loop_
_atom_site_type_symbol
_atom_site_label
_atom_site_fract_x
_atom_site_fract_y
_atom_site_fract_z
_atom_site_U_iso_or_equiv
_atom_site_adp_type
_atom_site_calc_flag
_atom_site_occupancy
F F1 0.86853(17) 0.33150(8) 0.38868(15) 0.0394(3) Uani d 1
F F2 0.78710(18) 0.23188(6) 0.51840(16) 0.0356(3) Uani d 1
F F3 0.97458(14) 0.32129(6) 0.68002(13) 0.0258(3) Uani d 1
O O1 0.03937(17) 0.49961(7) 0.22770(15) 0.0228(3) Uani d 1
O O2 0.22198(18) 0.44236(8) 0.06814(16) 0.0242(3) Uani d 1
H H2 0.136(3) 0.4651(13) -0.015(3) 0.029 Uiso d 1
O O3 0.7408(2) 0.25918(8) 0.88052(18) 0.0303(3) Uani d 1
O O4 0.7540(2) 0.37201(10) 1.00889(17) 0.0386(4) Uani d 1
N N1 0.7034(2) 0.32815(9) 0.87729(19) 0.0220(3) Uani d 1
C C1 0.3254(2) 0.42454(9) 0.3879(2) 0.0152(3) Uani d 1
C C2 0.4976(2) 0.38357(9) 0.3829(2) 0.0158(3) Uani d 1
H H2A 0.527015 0.377515 0.27074 0.019 Uiso calc 1
C C3 0.6270(2) 0.35142(9) 0.5426(2) 0.0157(3) Uani d 1
C C4 0.5782(2) 0.36199(9) 0.7032(2) 0.0164(3) Uani d 1
C C5 0.4107(2) 0.40416(10) 0.7112(2) 0.0210(3) Uani d 1
H H5A 0.384027 0.411841 0.824123 0.025 Uiso calc 1
C C6 0.2823(2) 0.43502(10) 0.5510(2) 0.0192(3) Uani d 1
H H6A 0.16486 0.463335 0.552985 0.023 Uiso calc 1
C C7 0.1847(2) 0.45815(9) 0.2175(2) 0.0168(3) Uani d 1
C C8 0.8138(2) 0.30861(10) 0.5324(2) 0.0216(3) Uani d 1

loop_
_atom_site_aniso_label
_atom_site_aniso_U_11
_atom_site_aniso_U_22
_atom_site_aniso_U_33
_atom_site_aniso_U_12
_atom_site_aniso_U_13
_atom_site_aniso_U_23
F1 0.0313(6) 0.0661(9) 0.0253(6) 0.0241(6) 0.0153(5) 0.0160(5)
F2 0.0352(6) 0.0242(6) 0.0408(7) 0.0118(4) 0.0016(5) -0.0074(5)
F3 0.0144(4) 0.0356(6) 0.0241(5) 0.0043(4) 0.0008(4) 0.0032(4)
O1 0.0203(6) 0.0266(6) 0.0190(6) 0.0099(5) 0.0023(4) -0.0002(4)
O2 0.0243(6) 0.0307(7) 0.0155(5) 0.0114(5) 0.0027(5) 0.0023(5)
O3 0.0330(7) 0.0253(7) 0.0316(7) 0.0080(5) 0.0083(6) 0.0120(5)
O4 0.0482(9) 0.0425(9) 0.0169(6) 0.0057(7) -0.0024(6) -0.0009(6)
N1 0.0189(6) 0.0279(8) 0.0186(7) 0.0042(5) 0.0050(5) 0.0076(5)
C1 0.0138(6) 0.0145(7) 0.0156(7) 0.0004(5) 0.0018(5) 0.0012(5)
C2 0.0151(6) 0.0165(7) 0.0151(7) 0.0011(5) 0.0034(5) 0.0005(5)
C3 0.0141(6) 0.0148(7) 0.0167(7) 0.0011(5) 0.0022(5) 0.0005(5)
C4 0.0160(7) 0.0154(7) 0.0155(7) 0.0002(5) 0.0016(5) 0.0029(5)
C5 0.0208(7) 0.0262(9) 0.0173(7) 0.0035(6) 0.0076(6) 0.0028(6)
C6 0.0154(7) 0.0217(8) 0.0198(7) 0.0037(6) 0.0044(6) 0.0012(6)
C7 0.0168(6) 0.0159(7) 0.0161(7) 0.0018(5) 0.0028(5) -0.0002(5)
C8 0.0197(7) 0.0255(8) 0.0180(7) 0.0073(6) 0.0035(6) 0.0033(6)

loop_
_atom_type_symbol
_atom_type_description
_atom_type_scat_dispersion_real
_atom_type_scat_dispersion_imag
_atom_type_scat_source
C C 0.0033 0.0016 'International Tables Vol C Tables 4.2.6.8 and 6.1.1.4'
H H 0.0000 0.0000 'International Tables Vol C Tables 4.2.6.8 and 6.1.1.4'
F F 0.0171 0.0103 'International Tables Vol C Tables 4.2.6.8 and 6.1.1.4'
N N 0.0061 0.0033 'International Tables Vol C Tables 4.2.6.8 and 6.1.1.4'
O O 0.0106 0.0060 'International Tables Vol C Tables 4.2.6.8 and 6.1.1.4'

loop_
_geom_angle_atom_site_label_1
_geom_angle_atom_site_label_2
_geom_angle_atom_site_label_3
_geom_angle
C7 O2 H2 107.5(16)
O3 N1 O4 125.51(15)
O3 N1 C4 117.88(14)
O4 N1 C4 116.54(15)
C6 C1 C2 120.69(13)
C6 C1 C7 118.92(14)
C2 C1 C7 120.39(14)
C1 C2 C3 120.00(14)
C1 C2 H2A 120.0
C3 C2 H2A 120.0
C4 C3 C2 117.95(14)
C4 C3 C8 123.56(13)
C2 C3 C8 118.48(14)
C5 C4 C3 122.73(14)
C5 C4 N1 115.73(14)
C3 C4 N1 121.53(14)
C4 C5 C6 118.62(15)
C4 C5 H5A 120.7
C6 C5 H5A 120.7
C1 C6 C5 119.98(15)
C1 C6 H6A 120.0
C5 C6 H6A 120.0
O1 C7 O2 124.04(14)
O1 C7 C1 119.12(14)
O2 C7 C1 116.84(13)
F1 C8 F2 107.05(14)
F1 C8 F3 106.48(14)
F2 C8 F3 106.73(13)
F1 C8 C3 111.13(13)
F2 C8 C3 112.97(14)
F3 C8 C3 112.10(14)

loop_
_geom_bond_atom_site_label_1
_geom_bond_atom_site_label_2
_geom_bond_distance
F1 C8 1.332(2)
F2 C8 1.335(2)
F3 C8 1.3424(18)
O1 C7 1.2528(18)
O2 C7 1.281(2)
O2 H2 0.826(16)
O3 N1 1.2154(19)
O4 N1 1.226(2)
N1 C4 1.4751(19)
C1 C6 1.386(2)
C1 C2 1.393(2)
C1 C7 1.491(2)
C2 C3 1.395(2)
C2 H2A 0.95
C3 C4 1.387(2)
C3 C8 1.508(2)
C4 C5 1.383(2)
C5 C6 1.387(2)
C5 H5A 0.95
C6 H6A 0.95

loop_
_geom_hbond_atom_site_label_D
_geom_hbond_atom_site_label_H
_geom_hbond_atom_site_label_A
_geom_hbond_site_symmetry_A
_geom_hbond_distance_DH
_geom_hbond_distance_HA
_geom_hbond_distance_DA
_geom_hbond_angle_DHA
_geom_hbond_publ_flag
O2 H2 O1 3_565 0.826(16) 1.819(16) 2.6337(16) 168.(2) y
C5 H5A O2 1_556 0.95 2.51 3.440(2) 164.7 ?

loop_
_geom_torsion_atom_site_label_1
_geom_torsion_atom_site_label_2
_geom_torsion_atom_site_label_3
_geom_torsion_atom_site_label_4
_geom_torsion
C6 C1 C2 C3 1.1(2)
C7 C1 C2 C3 -179.15(14)
C1 C2 C3 C4 -0.2(2)
C1 C2 C3 C8 -179.01(14)
C2 C3 C4 C5 -1.5(2)
C8 C3 C4 C5 177.26(15)
C2 C3 C4 N1 178.27(14)
C8 C3 C4 N1 -3.0(2)
O3 N1 C4 C5 127.62(17)
O4 N1 C4 C5 -49.6(2)
O3 N1 C4 C3 -52.1(2)
O4 N1 C4 C3 130.66(17)
C3 C4 C5 C6 2.2(2)
N1 C4 C5 C6 -177.56(14)
C2 C1 C6 C5 -0.4(2)
C7 C1 C6 C5 179.87(15)
C4 C5 C6 C1 -1.2(2)
C6 C1 C7 O1 5.0(2)
C2 C1 C7 O1 -174.71(15)
C6 C1 C7 O2 -175.09(15)
C2 C1 C7 O2 5.2(2)
C4 C3 C8 F1 -155.52(15)
C2 C3 C8 F1 23.2(2)
C4 C3 C8 F2 84.14(19)
C2 C3 C8 F2 -97.15(17)
C4 C3 C8 F3 -36.5(2)
C2 C3 C8 F3 142.23(14)

_cod_database_fobs_code 2242882
